data_4000914
loop_
_publ_author_name
'Ramasamy, Karthik'
'Malik, Mohammad A.'
'O&#x2019;Brien, Paul'
'Raftery, James'
'Helliwell, Madeleine'

_publ_contact_author
; 
    
;
_publ_section_title
;
 Nickel Sulfide Thin Films from Thio- and Dithiobiuret Precursors
;
_journal_issue 23
_journal_name_full 'Chemistry of Materials'
_journal_page_first 6328
_journal_paper_doi 10.1021/cm102140t
_journal_volume 22
_journal_year 2010
_chemical_formula_sum 'C20 H40 N6 Ni S4'
_chemical_formula_weight 551.53
_chemical_name_systematic
; 
 ? 
;
_space_group_IT_number 2
_symmetry_cell_setting triclinic
_symmetry_space_group_name_Hall '-P 1'
_symmetry_space_group_name_H-M 'P -1'
_atom_sites_solution_hydrogens geom
_atom_sites_solution_primary direct
_atom_sites_solution_secondary difmap
_audit_creation_method SHELXL-97
_cell_angle_alpha 89.628(3)
_cell_angle_beta 89.726(3)
_cell_angle_gamma 67.548(3)
_cell_formula_units_Z 2
_cell_length_a 9.4941(15)
_cell_length_b 11.4556(17)
_cell_length_c 13.758(2)
_cell_measurement_reflns_used 955
_cell_measurement_temperature 100(2)
_cell_measurement_theta_max 25.57
_cell_measurement_theta_min 2.32
_cell_volume 1382.9(4)
_computing_cell_refinement 'Bruker SMART'
_computing_data_collection 'Bruker SMART'
_computing_data_reduction 'Bruker SAINT'
_computing_molecular_graphics 'Bruker SHELXTL'
_computing_publication_material 'Bruker SHELXTL'
_computing_structure_refinement 'SHELXL-97 (Sheldrick, 1997)'
_computing_structure_solution 'SHELXS-97 (Sheldrick, 1990)'
_diffrn_ambient_temperature 100(2)
_diffrn_measured_fraction_theta_full 0.971
_diffrn_measured_fraction_theta_max 0.971
_diffrn_measurement_device_type 'CCD area detector'
_diffrn_measurement_method 'phi and omega scans'
_diffrn_radiation_monochromator graphite
_diffrn_radiation_source 'fine-focus sealed tube'
_diffrn_radiation_type MoK\a
_diffrn_radiation_wavelength 0.71073
_diffrn_reflns_av_R_equivalents 0.0221
_diffrn_reflns_av_sigmaI/netI 0.0533
_diffrn_reflns_limit_h_max 11
_diffrn_reflns_limit_h_min -9
_diffrn_reflns_limit_k_max 14
_diffrn_reflns_limit_k_min -8
_diffrn_reflns_limit_l_max 17
_diffrn_reflns_limit_l_min -16
_diffrn_reflns_number 8092
_diffrn_reflns_theta_full 26.43
_diffrn_reflns_theta_max 26.43
_diffrn_reflns_theta_min 1.92
_exptl_absorpt_coefficient_mu 1.023
_exptl_absorpt_correction_T_max 1.000
_exptl_absorpt_correction_T_min 0.804
_exptl_absorpt_correction_type multi-scan
_exptl_absorpt_process_details SADABS
_exptl_crystal_colour brown
_exptl_crystal_density_diffrn 1.325
_exptl_crystal_density_method 'not measured'
_exptl_crystal_description plate
_exptl_crystal_F_000 588
_exptl_crystal_size_max 0.40
_exptl_crystal_size_mid 0.40
_exptl_crystal_size_min 0.10
_refine_diff_density_max 0.553
_refine_diff_density_min -0.326
_refine_diff_density_rms 0.080
_refine_ls_extinction_method none
_refine_ls_goodness_of_fit_ref 1.112
_refine_ls_hydrogen_treatment constr
_refine_ls_matrix_type full
_refine_ls_number_parameters 291
_refine_ls_number_reflns 5529
_refine_ls_number_restraints 0
_refine_ls_restrained_S_all 1.112
_refine_ls_R_factor_all 0.0651
_refine_ls_R_factor_gt 0.0477
_refine_ls_shift/su_max 0.000
_refine_ls_shift/su_mean 0.000
_refine_ls_structure_factor_coef Fsqd
_refine_ls_weighting_details 'calc w=1/[\s^2^(Fo^2^)+(0.0312P)^2^+1.8406P] where P=(Fo^2^+2Fc^2^)/3'
_refine_ls_weighting_scheme calc
_refine_ls_wR_factor_gt 0.0991
_refine_ls_wR_factor_ref 0.1037
_reflns_number_gt 4311
_reflns_number_total 5529
_reflns_threshold_expression >2sigma(I)
_cod_data_source_file cm102140t_si_003.cif
_cod_data_source_block z:\s2995\work\s2995abs
_cod_depositor_comments
;
The following automatic conversions were performed:

'_symmetry_cell_setting' value 'Triclinic' changed to 'triclinic'
according to /home/saulius/struct/CIF-dictionaries/cif_core.dic
dictionary named 'cif_core.dic' version 2.4.2 from 2011-04-26.

Automatic conversion script
Id: cif_fix_values 1715 2011-07-08 13:25:40Z adriana 
;
_cod_original_sg_symbol_H-M P-1
_cod_database_code 4000914

loop_
_symmetry_equiv_pos_as_xyz
'x, y, z'
'-x, -y, -z'

loop_
_atom_site_label
_atom_site_type_symbol
_atom_site_fract_x
_atom_site_fract_y
_atom_site_fract_z
_atom_site_U_iso_or_equiv
_atom_site_adp_type
_atom_site_occupancy
_atom_site_symmetry_multiplicity
_atom_site_calc_flag
_atom_site_refinement_flags
Ni1 Ni 0.5000 0.0000 0.5000 0.01300(15) Uani 1 2 d S
S1 S 0.35524(10) 0.17290(8) 0.42863(6) 0.0183(2) Uani 1 1 d .
S2 S 0.34261(10) -0.09386(8) 0.48747(6) 0.0187(2) Uani 1 1 d .
N1 N 0.1856(3) 0.2411(3) 0.2719(2) 0.0202(7) Uani 1 1 d .
N2 N 0.2014(3) 0.0503(3) 0.3253(2) 0.0177(6) Uani 1 1 d .
N3 N 0.1410(3) -0.1157(3) 0.3675(2) 0.0195(7) Uani 1 1 d .
C1 C 0.2425(4) 0.1478(3) 0.3381(2) 0.0163(7) Uani 1 1 d .
C2 C 0.2044(4) 0.3616(4) 0.2776(3) 0.0262(9) Uani 1 1 d .
H2A H 0.1968 0.3981 0.2115 0.031 Uiso 1 1 calc R
H2B H 0.3073 0.3468 0.3029 0.031 Uiso 1 1 calc R
C3 C 0.0858(5) 0.4554(4) 0.3427(3) 0.0336(10) Uani 1 1 d .
H3A H -0.0163 0.4647 0.3214 0.050 Uiso 1 1 calc R
H3B H 0.0956 0.5374 0.3387 0.050 Uiso 1 1 calc R
H3C H 0.1015 0.4248 0.4100 0.050 Uiso 1 1 calc R
C4 C 0.0916(4) 0.2285(4) 0.1910(3) 0.0254(9) Uani 1 1 d .
H4A H 0.0216 0.3135 0.1696 0.031 Uiso 1 1 calc R
H4B H 0.0292 0.1814 0.2137 0.031 Uiso 1 1 calc R
C5 C 0.1900(5) 0.1596(4) 0.1058(3) 0.0363(10) Uani 1 1 d .
H5A H 0.2530 0.2055 0.0840 0.054 Uiso 1 1 calc R
H5B H 0.1246 0.1549 0.0524 0.054 Uiso 1 1 calc R
H5C H 0.2560 0.0741 0.1262 0.054 Uiso 1 1 calc R
C6 C 0.2244(4) -0.0458(3) 0.3864(2) 0.0171(7) Uani 1 1 d .
C7 C 0.0129(4) -0.0699(4) 0.2991(3) 0.0227(8) Uani 1 1 d .
H7A H -0.0297 0.0236 0.2990 0.027 Uiso 1 1 calc R
H7B H -0.0680 -0.0982 0.3217 0.027 Uiso 1 1 calc R
C8 C 0.0580(5) -0.1162(4) 0.1959(3) 0.0366(10) Uani 1 1 d .
H8A H 0.1325 -0.0831 0.1712 0.055 Uiso 1 1 calc R
H8B H -0.0326 -0.0865 0.1544 0.055 Uiso 1 1 calc R
H8C H 0.1031 -0.2087 0.1957 0.055 Uiso 1 1 calc R
C9 C 0.1632(4) -0.2350(3) 0.4163(3) 0.0239(8) Uani 1 1 d .
H9A H 0.2708 -0.2751 0.4374 0.029 Uiso 1 1 calc R
H9B H 0.1441 -0.2922 0.3693 0.029 Uiso 1 1 calc R
C10 C 0.0606(4) -0.2202(4) 0.5039(3) 0.0299(9) Uani 1 1 d .
H10A H 0.0804 -0.1652 0.5516 0.045 Uiso 1 1 calc R
H10B H 0.0813 -0.3033 0.5333 0.045 Uiso 1 1 calc R
H10C H -0.0462 -0.1828 0.4835 0.045 Uiso 1 1 calc R
Ni2 Ni 1.0000 0.5000 0.0000 0.01430(15) Uani 1 2 d S
S3 S 0.88691(10) 0.62741(9) 0.11653(6) 0.0200(2) Uani 1 1 d .
S4 S 0.82038(10) 0.42878(9) -0.02065(6) 0.0198(2) Uani 1 1 d .
N4 N 0.6810(3) 0.6655(3) 0.2535(2) 0.0194(6) Uani 1 1 d .
N5 N 0.7098(3) 0.4906(3) 0.1667(2) 0.0164(6) Uani 1 1 d .
N6 N 0.6737(3) 0.3286(3) 0.0940(2) 0.0185(6) Uani 1 1 d .
C11 C 0.7507(4) 0.5896(3) 0.1792(2) 0.0170(7) Uani 1 1 d .
C12 C 0.7180(4) 0.7729(3) 0.2845(3) 0.0244(8) Uani 1 1 d .
H12A H 0.8268 0.7541 0.2704 0.029 Uiso 1 1 calc R
H12B H 0.7032 0.7831 0.3557 0.029 Uiso 1 1 calc R
C13 C 0.6222(4) 0.8951(4) 0.2351(3) 0.0307(9) Uani 1 1 d .
H13A H 0.6404 0.8872 0.1648 0.046 Uiso 1 1 calc R
H13B H 0.6497 0.9636 0.2599 0.046 Uiso 1 1 calc R
H13C H 0.5142 0.9141 0.2483 0.046 Uiso 1 1 calc R
C14 C 0.5608(4) 0.6449(3) 0.3095(3) 0.0241(8) Uani 1 1 d .
H14A H 0.5050 0.6086 0.2664 0.029 Uiso 1 1 calc R
H14B H 0.4875 0.7272 0.3333 0.029 Uiso 1 1 calc R
C15 C 0.6238(5) 0.5568(4) 0.3956(3) 0.0333(10) Uani 1 1 d .
H15A H 0.6908 0.4733 0.3721 0.050 Uiso 1 1 calc R
H15B H 0.5394 0.5491 0.4328 0.050 Uiso 1 1 calc R
H15C H 0.6819 0.5910 0.4375 0.050 Uiso 1 1 calc R
C16 C 0.7328(4) 0.4192(3) 0.0886(2) 0.0172(7) Uani 1 1 d .
C17 C 0.5769(4) 0.3247(4) 0.1770(3) 0.0228(8) Uani 1 1 d .
H17A H 0.4999 0.2921 0.1549 0.027 Uiso 1 1 calc R
H17B H 0.5223 0.4116 0.2015 0.027 Uiso 1 1 calc R
C18 C 0.6690(4) 0.2420(4) 0.2587(3) 0.0303(9) Uani 1 1 d .
H18A H 0.7284 0.1574 0.2338 0.045 Uiso 1 1 calc R
H18B H 0.6000 0.2362 0.3100 0.045 Uiso 1 1 calc R
H18C H 0.7382 0.2789 0.2853 0.045 Uiso 1 1 calc R
C19 C 0.7010(4) 0.2295(3) 0.0217(3) 0.0228(8) Uani 1 1 d .
H19A H 0.7072 0.1508 0.0548 0.027 Uiso 1 1 calc R
H19B H 0.8003 0.2130 -0.0105 0.027 Uiso 1 1 calc R
C20 C 0.5774(4) 0.2642(4) -0.0549(3) 0.0312(9) Uani 1 1 d .
H20A H 0.4775 0.2899 -0.0231 0.047 Uiso 1 1 calc R
H20B H 0.5933 0.1910 -0.0963 0.047 Uiso 1 1 calc R
H20C H 0.5812 0.3342 -0.0947 0.047 Uiso 1 1 calc R

loop_
_atom_site_aniso_label
_atom_site_aniso_U_11
_atom_site_aniso_U_22
_atom_site_aniso_U_33
_atom_site_aniso_U_23
_atom_site_aniso_U_13
_atom_site_aniso_U_12
Ni1 0.0112(3) 0.0138(3) 0.0147(3) 0.0006(2) -0.0006(2) -0.0056(2)
S1 0.0183(4) 0.0176(5) 0.0206(5) 0.0015(4) -0.0042(3) -0.0087(4)
S2 0.0172(4) 0.0206(5) 0.0210(5) 0.0042(4) -0.0033(3) -0.0104(4)
N1 0.0175(15) 0.0207(16) 0.0215(16) 0.0028(13) 0.0001(12) -0.0064(13)
N2 0.0161(15) 0.0220(16) 0.0161(15) -0.0009(12) -0.0006(12) -0.0084(13)
N3 0.0171(15) 0.0199(16) 0.0229(16) -0.0044(13) 0.0015(12) -0.0085(13)
C1 0.0119(16) 0.0193(18) 0.0155(17) 0.0000(14) 0.0029(13) -0.0036(14)
C2 0.026(2) 0.027(2) 0.029(2) 0.0089(17) -0.0032(16) -0.0146(17)
C3 0.037(2) 0.022(2) 0.043(3) 0.0007(18) -0.0025(19) -0.0115(18)
C4 0.025(2) 0.028(2) 0.023(2) 0.0088(16) -0.0088(16) -0.0095(17)
C5 0.044(3) 0.037(3) 0.023(2) 0.0006(18) -0.0023(18) -0.011(2)
C6 0.0126(16) 0.0187(18) 0.0192(18) -0.0071(14) 0.0029(13) -0.0051(14)
C7 0.0188(18) 0.029(2) 0.025(2) -0.0046(16) -0.0021(15) -0.0142(16)
C8 0.043(3) 0.049(3) 0.025(2) -0.0081(19) -0.0032(19) -0.025(2)
C9 0.0192(18) 0.0189(19) 0.036(2) -0.0071(16) 0.0036(16) -0.0093(15)
C10 0.022(2) 0.032(2) 0.039(2) 0.0046(18) 0.0039(17) -0.0138(17)
Ni2 0.0130(3) 0.0164(3) 0.0141(3) -0.0005(2) 0.0029(2) -0.0062(3)
S3 0.0206(4) 0.0221(5) 0.0205(5) -0.0050(4) 0.0086(4) -0.0117(4)
S4 0.0199(4) 0.0260(5) 0.0174(5) -0.0040(4) 0.0053(3) -0.0132(4)
N4 0.0187(15) 0.0203(16) 0.0197(16) -0.0051(12) 0.0066(12) -0.0080(13)
N5 0.0130(14) 0.0193(16) 0.0182(15) -0.0013(12) 0.0022(11) -0.0074(12)
N6 0.0160(15) 0.0204(16) 0.0195(16) 0.0008(12) 0.0012(12) -0.0076(12)
C11 0.0117(16) 0.0192(18) 0.0176(18) 0.0022(14) -0.0007(13) -0.0033(14)
C12 0.0215(19) 0.029(2) 0.025(2) -0.0093(16) 0.0081(15) -0.0116(16)
C13 0.030(2) 0.025(2) 0.039(2) -0.0079(18) 0.0051(18) -0.0125(18)
C14 0.0224(19) 0.025(2) 0.026(2) -0.0066(16) 0.0129(16) -0.0098(16)
C15 0.038(2) 0.034(2) 0.028(2) 0.0021(18) 0.0114(18) -0.0141(19)
C16 0.0110(16) 0.0180(18) 0.0189(18) 0.0018(14) 0.0006(13) -0.0015(14)
C17 0.0195(18) 0.027(2) 0.027(2) 0.0014(16) 0.0023(15) -0.0137(16)
C18 0.025(2) 0.038(2) 0.031(2) 0.0103(18) 0.0053(17) -0.0161(18)
C19 0.0214(18) 0.021(2) 0.028(2) -0.0013(16) -0.0019(15) -0.0105(16)
C20 0.025(2) 0.039(2) 0.032(2) -0.0029(19) -0.0008(17) -0.0134(18)

loop_
_atom_type_symbol
_atom_type_description
_atom_type_scat_dispersion_real
_atom_type_scat_dispersion_imag
_atom_type_scat_source
C C 0.0033 0.0016 'International Tables Vol C Tables 4.2.6.8 and 6.1.1.4'
H H 0.0000 0.0000 'International Tables Vol C Tables 4.2.6.8 and 6.1.1.4'
N N 0.0061 0.0033 'International Tables Vol C Tables 4.2.6.8 and 6.1.1.4'
S S 0.1246 0.1234 'International Tables Vol C Tables 4.2.6.8 and 6.1.1.4'
Ni Ni 0.3393 1.1124 'International Tables Vol C Tables 4.2.6.8 and 6.1.1.4'

loop_
_geom_angle_atom_site_label_1
_geom_angle_atom_site_label_2
_geom_angle_atom_site_label_3
_geom_angle
_geom_angle_site_symmetry_1
_geom_angle_site_symmetry_3
S2 Ni1 S2 180.0 . 2_656
S2 Ni1 S1 84.35(3) . 2_656
S2 Ni1 S1 95.65(3) 2_656 2_656
S2 Ni1 S1 95.65(3) . .
S2 Ni1 S1 84.35(3) 2_656 .
S1 Ni1 S1 180.0 2_656 .
C1 S1 Ni1 112.89(12) . .
C6 S2 Ni1 113.43(12) . .
C1 N1 C2 123.5(3) . .
C1 N1 C4 120.5(3) . .
C2 N1 C4 115.9(3) . .
C1 N2 C6 126.9(3) . .
C6 N3 C9 123.8(3) . .
C6 N3 C7 120.6(3) . .
C9 N3 C7 115.5(3) . .
N2 C1 N1 114.6(3) . .
N2 C1 S1 129.4(3) . .
N1 C1 S1 116.0(3) . .
N1 C2 C3 112.3(3) . .
N1 C2 H2A 109.1 . .
C3 C2 H2A 109.1 . .
N1 C2 H2B 109.1 . .
C3 C2 H2B 109.1 . .
H2A C2 H2B 107.9 . .
C2 C3 H3A 109.5 . .
C2 C3 H3B 109.5 . .
H3A C3 H3B 109.5 . .
C2 C3 H3C 109.5 . .
H3A C3 H3C 109.5 . .
H3B C3 H3C 109.5 . .
N1 C4 C5 111.2(3) . .
N1 C4 H4A 109.4 . .
C5 C4 H4A 109.4 . .
N1 C4 H4B 109.4 . .
C5 C4 H4B 109.4 . .
H4A C4 H4B 108.0 . .
C4 C5 H5A 109.5 . .
C4 C5 H5B 109.5 . .
H5A C5 H5B 109.5 . .
C4 C5 H5C 109.5 . .
H5A C5 H5C 109.5 . .
H5B C5 H5C 109.5 . .
N2 C6 N3 114.7(3) . .
N2 C6 S2 130.1(3) . .
N3 C6 S2 115.2(3) . .
N3 C7 C8 113.1(3) . .
N3 C7 H7A 109.0 . .
C8 C7 H7A 109.0 . .
N3 C7 H7B 109.0 . .
C8 C7 H7B 109.0 . .
H7A C7 H7B 107.8 . .
C7 C8 H8A 109.5 . .
C7 C8 H8B 109.5 . .
H8A C8 H8B 109.5 . .
C7 C8 H8C 109.5 . .
H8A C8 H8C 109.5 . .
H8B C8 H8C 109.5 . .
N3 C9 C10 113.5(3) . .
N3 C9 H9A 108.9 . .
C10 C9 H9A 108.9 . .
N3 C9 H9B 108.9 . .
C10 C9 H9B 108.9 . .
H9A C9 H9B 107.7 . .
C9 C10 H10A 109.5 . .
C9 C10 H10B 109.5 . .
H10A C10 H10B 109.5 . .
C9 C10 H10C 109.5 . .
H10A C10 H10C 109.5 . .
H10B C10 H10C 109.5 . .
S3 Ni2 S3 180.00(3) . 2_765
S3 Ni2 S4 84.45(3) . 2_765
S3 Ni2 S4 95.55(3) 2_765 2_765
S3 Ni2 S4 95.55(3) . .
S3 Ni2 S4 84.45(3) 2_765 .
S4 Ni2 S4 179.999(1) 2_765 .
C11 S3 Ni2 114.97(12) . .
C16 S4 Ni2 111.65(12) . .
C11 N4 C14 121.0(3) . .
C11 N4 C12 123.5(3) . .
C14 N4 C12 115.5(3) . .
C16 N5 C11 126.9(3) . .
C16 N6 C19 123.9(3) . .
C16 N6 C17 120.4(3) . .
C19 N6 C17 115.7(3) . .
N4 C11 N5 114.8(3) . .
N4 C11 S3 116.3(3) . .
N5 C11 S3 128.8(3) . .
N4 C12 C13 113.1(3) . .
N4 C12 H12A 109.0 . .
C13 C12 H12A 109.0 . .
N4 C12 H12B 109.0 . .
C13 C12 H12B 109.0 . .
H12A C12 H12B 107.8 . .
C12 C13 H13A 109.5 . .
C12 C13 H13B 109.5 . .
H13A C13 H13B 109.5 . .
C12 C13 H13C 109.5 . .
H13A C13 H13C 109.5 . .
H13B C13 H13C 109.5 . .
N4 C14 C15 112.3(3) . .
N4 C14 H14A 109.2 . .
C15 C14 H14A 109.2 . .
N4 C14 H14B 109.2 . .
C15 C14 H14B 109.2 . .
H14A C14 H14B 107.9 . .
C14 C15 H15A 109.5 . .
C14 C15 H15B 109.5 . .
H15A C15 H15B 109.5 . .
C14 C15 H15C 109.5 . .
H15A C15 H15C 109.5 . .
H15B C15 H15C 109.5 . .
N5 C16 N6 114.5(3) . .
N5 C16 S4 129.4(3) . .
N6 C16 S4 116.0(3) . .
N6 C17 C18 111.9(3) . .
N6 C17 H17A 109.2 . .
C18 C17 H17A 109.2 . .
N6 C17 H17B 109.2 . .
C18 C17 H17B 109.2 . .
H17A C17 H17B 107.9 . .
C17 C18 H18A 109.5 . .
C17 C18 H18B 109.5 . .
H18A C18 H18B 109.5 . .
C17 C18 H18C 109.5 . .
H18A C18 H18C 109.5 . .
H18B C18 H18C 109.5 . .
N6 C19 C20 112.6(3) . .
N6 C19 H19A 109.1 . .
C20 C19 H19A 109.1 . .
N6 C19 H19B 109.1 . .
C20 C19 H19B 109.1 . .
H19A C19 H19B 107.8 . .
C19 C20 H20A 109.5 . .
C19 C20 H20B 109.5 . .
H20A C20 H20B 109.5 . .
C19 C20 H20C 109.5 . .
H20A C20 H20C 109.5 . .
H20B C20 H20C 109.5 . .

loop_
_geom_bond_atom_site_label_1
_geom_bond_atom_site_label_2
_geom_bond_distance
_geom_bond_site_symmetry_2
Ni1 S2 2.1565(9) .
Ni1 S2 2.1565(9) 2_656
Ni1 S1 2.1643(9) 2_656
Ni1 S1 2.1644(9) .
S1 C1 1.741(3) .
S2 C6 1.740(3) .
N1 C1 1.347(4) .
N1 C2 1.460(5) .
N1 C4 1.471(4) .
N2 C1 1.329(4) .
N2 C6 1.332(4) .
N3 C6 1.350(4) .
N3 C9 1.460(5) .
N3 C7 1.469(4) .
C2 C3 1.517(5) .
C2 H2A 0.9900 .
C2 H2B 0.9900 .
C3 H3A 0.9800 .
C3 H3B 0.9800 .
C3 H3C 0.9800 .
C4 C5 1.519(5) .
C4 H4A 0.9900 .
C4 H4B 0.9900 .
C5 H5A 0.9800 .
C5 H5B 0.9800 .
C5 H5C 0.9800 .
C7 C8 1.519(5) .
C7 H7A 0.9900 .
C7 H7B 0.9900 .
C8 H8A 0.9800 .
C8 H8B 0.9800 .
C8 H8C 0.9800 .
C9 C10 1.515(5) .
C9 H9A 0.9900 .
C9 H9B 0.9900 .
C10 H10A 0.9800 .
C10 H10B 0.9800 .
C10 H10C 0.9800 .
Ni2 S3 2.1611(9) .
Ni2 S3 2.1612(9) 2_765
Ni2 S4 2.1737(9) 2_765
Ni2 S4 2.1737(9) .
S3 C11 1.736(3) .
S4 C16 1.737(3) .
N4 C11 1.344(4) .
N4 C14 1.465(4) .
N4 C12 1.468(5) .
N5 C16 1.321(4) .
N5 C11 1.344(4) .
N6 C16 1.356(4) .
N6 C19 1.461(4) .
N6 C17 1.472(4) .
C12 C13 1.508(5) .
C12 H12A 0.9900 .
C12 H12B 0.9900 .
C13 H13A 0.9800 .
C13 H13B 0.9800 .
C13 H13C 0.9800 .
C14 C15 1.521(5) .
C14 H14A 0.9900 .
C14 H14B 0.9900 .
C15 H15A 0.9800 .
C15 H15B 0.9800 .
C15 H15C 0.9800 .
C17 C18 1.513(5) .
C17 H17A 0.9900 .
C17 H17B 0.9900 .
C18 H18A 0.9800 .
C18 H18B 0.9800 .
C18 H18C 0.9800 .
C19 C20 1.515(5) .
C19 H19A 0.9900 .
C19 H19B 0.9900 .
C20 H20A 0.9800 .
C20 H20B 0.9800 .
C20 H20C 0.9800 .

loop_
_geom_torsion_atom_site_label_1
_geom_torsion_atom_site_label_2
_geom_torsion_atom_site_label_3
_geom_torsion_atom_site_label_4
_geom_torsion
_geom_torsion_site_symmetry_1
S2 Ni1 S1 C1 -32.97(12) .
S2 Ni1 S1 C1 147.03(12) 2_656
S1 Ni1 S1 C1 -160(19) 2_656
S2 Ni1 S2 C6 11(7) 2_656
S1 Ni1 S2 C6 -150.73(12) 2_656
S1 Ni1 S2 C6 29.27(12) .
C6 N2 C1 N1 -170.6(3) .
C6 N2 C1 S1 8.0(5) .
C2 N1 C1 N2 174.0(3) .
C4 N1 C1 N2 -2.5(4) .
C2 N1 C1 S1 -4.8(4) .
C4 N1 C1 S1 178.7(2) .
Ni1 S1 C1 N2 20.8(3) .
Ni1 S1 C1 N1 -160.6(2) .
C1 N1 C2 C3 -83.9(4) .
C4 N1 C2 C3 92.7(4) .
C1 N1 C4 C5 -85.9(4) .
C2 N1 C4 C5 97.3(4) .
C1 N2 C6 N3 164.9(3) .
C1 N2 C6 S2 -14.0(5) .
C9 N3 C6 N2 171.1(3) .
C7 N3 C6 N2 -12.9(4) .
C9 N3 C6 S2 -9.8(4) .
C7 N3 C6 S2 166.2(2) .
Ni1 S2 C6 N2 -10.9(4) .
Ni1 S2 C6 N3 170.2(2) .
C6 N3 C7 C8 93.1(4) .
C9 N3 C7 C8 -90.6(4) .
C6 N3 C9 C10 93.9(4) .
C7 N3 C9 C10 -82.3(4) .
S3 Ni2 S3 C11 140(100) 2_765
S4 Ni2 S3 C11 -157.40(13) 2_765
S4 Ni2 S3 C11 22.60(13) .
S3 Ni2 S4 C16 -34.68(13) .
S3 Ni2 S4 C16 145.32(13) 2_765
S4 Ni2 S4 C16 -178(14) 2_765
C14 N4 C11 N5 -5.0(5) .
C12 N4 C11 N5 174.9(3) .
C14 N4 C11 S3 178.1(3) .
C12 N4 C11 S3 -2.0(4) .
C16 N5 C11 N4 163.6(3) .
C16 N5 C11 S3 -20.0(5) .
Ni2 S3 C11 N4 178.5(2) .
Ni2 S3 C11 N5 2.1(4) .
C11 N4 C12 C13 91.2(4) .
C14 N4 C12 C13 -88.9(4) .
C11 N4 C14 C15 89.7(4) .
C12 N4 C14 C15 -90.2(4) .
C11 N5 C16 N6 -177.3(3) .
C11 N5 C16 S4 -0.1(5) .
C19 N6 C16 N5 -172.3(3) .
C17 N6 C16 N5 7.0(4) .
C19 N6 C16 S4 10.2(4) .
C17 N6 C16 S4 -170.6(2) .
Ni2 S4 C16 N5 31.7(3) .
Ni2 S4 C16 N6 -151.1(2) .
C16 N6 C17 C18 -91.3(4) .
C19 N6 C17 C18 88.1(4) .
C16 N6 C19 C20 -94.2(4) .
C17 N6 C19 C20 86.5(4) .
